data_1572314
loop_
_publ_author_name
'Zhao, Hui-Fang'
'Liu, Fang-Fang'
'Ding, Qing-Rong'
'Wang, Di'
'Zhang, Jian'
'Zhang, Lei'

_publ_section_title
;
 Modulated assembly and structural diversity of heterometallic Sn--Ti oxo
 clusters from inorganic tin precursors
;
_journal_issue 35
_journal_name_full Nanoscale
_journal_page_first 16451
_journal_page_last 16457
_journal_paper_doi 10.1039/D4NR02644F
_journal_volume 16
_journal_year 2024
_chemical_formula_moiety 'C66 H130 Cl18 O46 Sn6 Ti10, 2(C4 H8 O2)'
_chemical_formula_sum 'C74 H146 Cl18 O50 Sn6 Ti10'
_chemical_formula_weight 3665.14
_space_group_crystal_system monoclinic
_space_group_IT_number 14
_space_group_name_Hall '-P 2yn'
_space_group_name_H-M_alt 'P 1 21/n 1'
_atom_sites_solution_hydrogens mixed
_atom_sites_solution_primary dual
_audit_creation_date 2023-04-06
_audit_creation_method
;
Olex2 1.5
(compiled 2022.04.07 svn.rca3783a0 for OlexSys, GUI svn.r6498)
;
_audit_update_record
;
2024-06-25 deposited with the CCDC.	2024-08-09 downloaded from the CCDC.
;
_cell_angle_alpha 90
_cell_angle_beta 96.5800(10)
_cell_angle_gamma 90
_cell_formula_units_Z 2
_cell_length_a 15.60310(10)
_cell_length_b 18.1016(2)
_cell_length_c 29.8915(2)
_cell_measurement_reflns_used 49700
_cell_measurement_temperature 293(2)
_cell_measurement_theta_max 60.1010
_cell_measurement_theta_min 2.4810
_cell_volume 8386.97(12)
_computing_cell_refinement 'CrysAlisPro 1.171.41.115a (Rigaku OD, 2021)'
_computing_data_collection 'CrysAlisPro 1.171.41.115a (Rigaku OD, 2021)'
_computing_data_reduction 'CrysAlisPro 1.171.41.115a (Rigaku OD, 2021)'
_computing_molecular_graphics 'Olex2 1.5 (Dolomanov et al., 2009)'
_computing_publication_material 'Olex2 1.5 (Dolomanov et al., 2009)'
_computing_structure_refinement 'SHELXL 2017/1 (Sheldrick, 2015)'
_computing_structure_solution 'SHELXT 2014/5 (Sheldrick, 2014)'
_diffrn_ambient_temperature 293(2)
_diffrn_detector 'Hybrid Pixel Array Detector'
_diffrn_detector_area_resol_mean 10.0000
_diffrn_detector_type HyPix
_diffrn_measured_fraction_theta_full 0.999
_diffrn_measured_fraction_theta_max 0.982
_diffrn_measurement_details
;
List of Runs (angles in degrees, time in seconds):

  # Type    Start    End  Width  t~exp~   \w     \q     \k     \f   Frames
#--------------------------------------------------------------------------
  1  \w     73.00  99.00   0.50    0.09    --   76.11 138.00 125.00   52
  2  \w     88.00 113.00   0.50    0.09    --   76.11 131.00 -50.00   50
  3  \w     60.00 150.00   0.50    0.09    --   76.11  57.00 -60.00  180
  4  \w     -3.00  37.00   0.50    0.05    --   -0.94 -99.00 150.00   80
  5  \w     12.00  39.00   0.50    0.05    --   -0.94 -99.00 -30.00   54
  6  \w     -8.00  17.00   0.50    0.05    --   -0.94 -99.00-120.00   50
  7  \w     46.00  71.00   0.50    0.09    --   76.11-131.00-120.00   50
  8  \w     20.00 110.00   0.50    0.09    --   76.11-125.00-180.00  180
  9  \w     29.00  66.00   0.50    0.09    --   76.11-125.00  90.00   74
 10  \w     79.00 112.00   0.50    0.09    --   76.11-125.00  90.00   66
 11  \w    -46.00  -1.00   0.50    0.09    --  -77.99  38.00-180.00   90
 12  \w    -37.00  -1.00   0.50    0.09    --  -77.99  38.00 -60.00   72
 13  \w    -95.00  -8.00   0.50    0.09    --  -77.99  57.00 -30.00  174
 14  \w    -85.00  -6.00   0.50    0.09    --  -77.99  57.00  30.00  158
 15  \w   -105.00 -73.00   0.50    0.09    --  -77.99 138.00 125.00   64
 16  \w   -116.00 -69.00   0.50    0.09    --  -77.99 131.00 -50.00   94
 17  \w    -73.00  17.00   0.50    0.05    --   -0.94 -57.00-150.00  180
 18  \w   -138.00-113.00   0.50    0.09    --  -77.99-131.00-120.00   50
 19  \w   -144.00 -74.00   0.50    0.09    --  -77.99-138.00  63.00  140
 20  \w   -151.00 -86.00   0.50    0.09    --  -77.99-125.00  90.00  130
;
_diffrn_measurement_device 'four-circle diffractometer'
_diffrn_measurement_device_type 'ROD, Synergy Custom system, HyPix'
_diffrn_measurement_method '\w scans'
_diffrn_orient_matrix_type 'CrysAlisPro convention (1999,Acta A55,543-557)'
_diffrn_orient_matrix_UB_11 -0.0783624000
_diffrn_orient_matrix_UB_12 0.0058149000
_diffrn_orient_matrix_UB_13 -0.0233008000
_diffrn_orient_matrix_UB_21 -0.0051094000
_diffrn_orient_matrix_UB_22 -0.0736687000
_diffrn_orient_matrix_UB_23 -0.0029067000
_diffrn_orient_matrix_UB_31 -0.0362098000
_diffrn_orient_matrix_UB_32 -0.0019787000
_diffrn_orient_matrix_UB_33 0.0384985000
_diffrn_radiation_monochromator mirror
_diffrn_radiation_probe x-ray
_diffrn_radiation_type 'Ga K\a'
_diffrn_radiation_wavelength 1.3405
_diffrn_reflns_av_R_equivalents 0.0619
_diffrn_reflns_av_unetI/netI 0.0508
_diffrn_reflns_Laue_measured_fraction_full 0.999
_diffrn_reflns_Laue_measured_fraction_max 0.982
_diffrn_reflns_limit_h_max 19
_diffrn_reflns_limit_h_min -20
_diffrn_reflns_limit_k_max 22
_diffrn_reflns_limit_k_min -22
_diffrn_reflns_limit_l_max 38
_diffrn_reflns_limit_l_min -31
_diffrn_reflns_number 75852
_diffrn_reflns_point_group_measured_fraction_full 0.999
_diffrn_reflns_point_group_measured_fraction_max 0.982
_diffrn_reflns_theta_full 53.543
_diffrn_reflns_theta_max 60.143
_diffrn_reflns_theta_min 2.485
_diffrn_source 'micro-focus metaljet'
_exptl_absorpt_coefficient_mu 9.473
_exptl_absorpt_correction_T_max 1.00000
_exptl_absorpt_correction_T_min 0.20500
_exptl_absorpt_correction_type multi-scan
_exptl_absorpt_process_details
;
CrysAlisPro 1.171.41.115a (Rigaku Oxford Diffraction, 2021)
Empirical absorption correction using spherical harmonics,
implemented in SCALE3 ABSPACK scaling algorithm.
;
_exptl_crystal_colour 'clear light colourless'
_exptl_crystal_colour_lustre clear
_exptl_crystal_colour_modifier light
_exptl_crystal_colour_primary colourless
_exptl_crystal_density_diffrn 1.451
_exptl_crystal_description block
_exptl_crystal_F_000 3632
_exptl_crystal_size_max 0.001
_exptl_crystal_size_mid 0.001
_exptl_crystal_size_min 0.001
_refine_diff_density_max 3.802
_refine_diff_density_min -1.919
_refine_diff_density_rms 0.160
_refine_ls_extinction_method none
_refine_ls_goodness_of_fit_ref 1.033
_refine_ls_hydrogen_treatment constr
_refine_ls_matrix_type full
_refine_ls_number_parameters 738
_refine_ls_number_reflns 18686
_refine_ls_number_restraints 0
_refine_ls_restrained_S_all 1.033
_refine_ls_R_factor_all 0.0660
_refine_ls_R_factor_gt 0.0584
_refine_ls_shift/su_max 0.002
_refine_ls_shift/su_mean 0.000
_refine_ls_structure_factor_coef Fsqd
_refine_ls_weighting_details 'w=1/[\s^2^(Fo^2^)+(0.0941P)^2^+39.1048P] where P=(Fo^2^+2Fc^2^)/3'
_refine_ls_weighting_scheme calc
_refine_ls_wR_factor_gt 0.1690
_refine_ls_wR_factor_ref 0.1766
_reflns_Friedel_coverage 0.000
_reflns_number_gt 15921
_reflns_number_total 18686
_reflns_threshold_expression 'I > 2\s(I)'
_cod_data_source_file d4nr02644f2.cif
_cod_data_source_block TOC-52
_cod_depositor_comments 'Adding full bibliography for 1572311--1572318.cif.'
_cod_database_code 1572314
_shelx_shelxl_version_number 2017/1
_chemical_oxdiff_formula 'Ti Sn Cl C O'
_shelx_space_group_comment
;
The symmetry employed for this shelxl refinement is uniquely defined
by the following loop, which should always be used as a source of
symmetry information in preference to the above space-group names.
They are only intended as comments.
;
_shelx_estimated_absorpt_t_max 0.991
_shelx_estimated_absorpt_t_min 0.991
_olex2_refinement_description
;
1. Fixed Uiso
 At 1.2 times of:
  All C(H,H) groups, H11 of O11, H20 of O20, All C(H,H,H,H) groups
 At 1.5 times of:
  All C(H,H,H) groups, H9 of O9, All O(H,H) groups
2. Others
 Fixed Sof: C9(0.5) H9a(0.5) H9b(0.5) H9c(0.5) H11a(0.5) H11b(0.5) H11c(0.5)
 H11d(0.5) H12c(0.5) H12d(0.5) H12a(0.5) H12b(0.5) C19(0.5) H19c(0.5) H19d(0.5)
 H19e(0.5) C33(0.5) H33a(0.5) H33b(0.5) H33c(0.5) C37(0.5) H37a(0.5) H37b(0.5)
 H37c(0.5)
3.a Riding coordinates:
 O20(H20)
3.b Secondary CH2 refined with riding coordinates:
 C1(H1a,H1b), C6(H6a,H6b), C7(H7a,H7b), C8(H8a,H8b), C10(H10a,H10b), C11(H11a,
 H11b), C11(H11c,H11d), C12(H12c,H12d), C12(H12a,H12b), C13(H13a,H13b),
 C18(H18a,H18b), C21(H21a,H21b), C22(H22a,H22b), C23(H23a,H23b), C24(H24a,H24b),
  C26(H26a,H26b), C28(H28a,H28b), C30(H30a,H30b), C32(H32a,H32b), C34(H34a,
 H34b), C36(H36a,H36b), C38(H38a,H38b), C39(H39a,H39b), C15(H15a,H15b),
 C17(H17a,H17b), C31(H31a,H31b), C35(H35a,H35b)
3.c Aromatic/amide H refined with riding coordinates:
 O11(H11)
3.d Tetrahedral OH refined with riding coordinates:
 O9(H9)
3.e X=CH2 refined with riding coordinates:
 O19(H19a,H19b)
3.f Idealised Me refined as rotating group:
 C2(H2a,H2b,H2c), C3(H3a,H3b,H3c), C9(H9a,H9b,H9c), C19(H19c,H19d,H19e),
 C27(H27a,H27b,H27c), C29(H29a,H29b,H29c), C33(H33a,H33b,H33c), C37(H37a,H37b,
 H37c)
;
_smtbx_masks_void_probe_radius 1.2
_smtbx_masks_void_truncation_radius 1.2
_olex2_submission_special_instructions 'No special instructions were received'
_oxdiff_exptl_absorpt_empirical_details
;
Empirical correction (ABSPACK) includes:
- Absorption correction using spherical harmonics
- Frame scaling
;
_oxdiff_exptl_absorpt_empirical_full_max 2.428
_oxdiff_exptl_absorpt_empirical_full_min 0.567

loop_
_space_group_symop_operation_xyz
'x, y, z'
'-x+1/2, y+1/2, -z+1/2'
'-x, -y, -z'
'x-1/2, -y-1/2, z-1/2'

loop_
_atom_site_label
_atom_site_type_symbol
_atom_site_fract_x
_atom_site_fract_y
_atom_site_fract_z
_atom_site_U_iso_or_equiv
_atom_site_adp_type
_atom_site_occupancy
_atom_site_site_symmetry_order
_atom_site_calc_flag
_atom_site_refinement_flags_posn
_atom_site_refinement_flags_adp
_atom_site_refinement_flags_occupancy
_atom_site_disorder_assembly
_atom_site_disorder_group
Sn1 Sn 0.08303(2) 0.72015(2) 0.51958(2) 0.03009(10) Uani 1 1 d . . . . .
Sn2 Sn 0.30106(3) 0.93950(3) 0.69445(2) 0.04990(14) Uani 1 1 d . . . . .
Sn3 Sn 0.55094(2) 0.78344(2) 0.62563(2) 0.03268(10) Uani 1 1 d . . . . .
Ti1 Ti 0.43729(5) 0.53951(4) 0.46394(3) 0.01985(16) Uani 1 1 d . . . . .
Ti2 Ti 0.34312(6) 0.82144(5) 0.61592(3) 0.02709(19) Uani 1 1 d . . . . .
Ti3 Ti 0.25151(5) 0.64636(5) 0.58061(3) 0.02137(17) Uani 1 1 d . . . . .
Ti4 Ti 0.32379(5) 0.50200(4) 0.54072(3) 0.02013(16) Uani 1 1 d . . . . .
Ti5 Ti 0.47557(5) 0.61107(4) 0.56354(3) 0.01997(16) Uani 1 1 d . . . . .
Cl1 Cl 0.03589(9) 0.61262(8) 0.47771(5) 0.0384(3) Uani 1 1 d . . . . .
Cl2 Cl 0.37169(15) 1.04898(14) 0.71943(10) 0.0880(8) Uani 1 1 d . . . . .
Cl3 Cl 0.58482(12) 0.89092(11) 0.67188(8) 0.0667(6) Uani 1 1 d . . . . .
Cl4 Cl -0.05607(8) 0.74381(8) 0.54096(6) 0.0439(3) Uani 1 1 d . . . . .
Cl5 Cl 0.18321(12) 0.99118(11) 0.64807(7) 0.0604(5) Uani 1 1 d . . . . .
Cl6 Cl 0.63663(10) 0.70661(10) 0.67767(5) 0.0469(4) Uani 1 1 d . . . . .
Cl7 Cl 0.22658(13) 0.91945(14) 0.75779(7) 0.0716(6) Uani 1 1 d . . . . .
Cl8 Cl 0.65442(9) 0.80878(9) 0.57630(7) 0.0515(4) Uani 1 1 d . . . . .
Cl9 Cl 0.07774(11) 0.79932(10) 0.45622(6) 0.0521(4) Uani 1 1 d . . . . .
O1 O 0.4704(2) 0.63227(17) 0.49756(11) 0.0209(6) Uani 1 1 d . . . . .
O2 O 0.2481(2) 0.6030(2) 0.63517(11) 0.0260(7) Uani 1 1 d . . . . .
O4 O 0.55143(19) 0.49434(18) 0.47005(10) 0.0205(6) Uani 1 1 d . . . . .
O5 O 0.3707(3) 0.9270(2) 0.64179(15) 0.0402(9) Uani 1 1 d . . . . .
O6 O 0.3168(2) 0.54120(18) 0.47693(11) 0.0224(6) Uani 1 1 d . . . . .
O7 O 0.4488(2) 0.8392(2) 0.58651(13) 0.0312(8) Uani 1 1 d . . . . .
O8 O 0.2881(2) 0.41675(19) 0.51656(11) 0.0241(7) Uani 1 1 d . . . . .
O9 O 0.3253(3) 0.7734(2) 0.47742(14) 0.0362(9) Uani 1 1 d . . . . .
H9 H 0.286950 0.802260 0.467924 0.054 Uiso 1 1 calc R U . . .
O10 O 0.5091(2) 0.69324(19) 0.58779(12) 0.0253(7) Uani 1 1 d . . . . .
O11 O 0.4114(3) 0.8766(3) 0.73079(17) 0.0586(14) Uani 1 1 d . . . . .
H11 H 0.466144 0.897258 0.731678 0.070 Uiso 1 1 calc R U . . .
O12 O 0.4341(2) 0.59139(19) 0.41343(11) 0.0248(7) Uani 1 1 d . . . . .
O13 O 0.1227(2) 0.65823(19) 0.57765(12) 0.0256(7) Uani 1 1 d . . . . .
O14 O 0.2168(2) 0.53947(18) 0.55525(11) 0.0224(6) Uani 1 1 d . . . . .
O15 O 0.2791(2) 0.8323(2) 0.66982(13) 0.0357(9) Uani 1 1 d . . . . .
O16 O 0.3537(2) 0.60794(18) 0.55952(11) 0.0222(6) Uani 1 1 d . . . . .
O17 O 0.4412(2) 0.7762(2) 0.65841(13) 0.0345(8) Uani 1 1 d . . . . .
O18 O 0.4106(2) 0.43941(18) 0.43914(11) 0.0222(6) Uani 1 1 d . . . . .
O19 O 0.1195(2) 0.8146(2) 0.55966(15) 0.0392(9) Uani 1 1 d . . . . .
H19A H 0.177584 0.824499 0.568230 0.059 Uiso 1 1 calc R U . . .
H19B H 0.077470 0.845927 0.568604 0.059 Uiso 1 1 calc R U . . .
O20 O 0.2107(2) 0.6969(2) 0.52070(12) 0.0270(7) Uani 1 1 d . . . . .
H20 H 0.242164 0.706595 0.499620 0.032 Uiso 1 1 d R U . . .
O21 O 0.2781(2) 0.8677(2) 0.56786(13) 0.0333(8) Uani 1 1 d . . . . .
O22 O 0.4734(2) 0.55179(19) 0.62178(11) 0.0252(7) Uani 1 1 d . . . . .
O24 O 0.3680(2) 0.46953(19) 0.60272(11) 0.0259(7) Uani 1 1 d . . . . .
O25 O 0.2990(2) 0.7329(2) 0.60338(12) 0.0276(7) Uani 1 1 d . . . . .
C1 C 0.2452(3) 0.5172(3) 0.44587(17) 0.0267(10) Uani 1 1 d . . . . .
H1A H 0.243401 0.546077 0.418435 0.032 Uiso 1 1 calc R U . . .
H1B H 0.191957 0.526129 0.458897 0.032 Uiso 1 1 calc R U . . .
C2 C 0.4178(7) 0.6440(7) 0.7821(4) 0.095(4) Uani 1 1 d . . . . .
H2A H 0.465750 0.637455 0.765024 0.143 Uiso 1 1 calc R U . . .
H2B H 0.402789 0.597393 0.794364 0.143 Uiso 1 1 calc R U . . .
H2C H 0.433435 0.678251 0.806211 0.143 Uiso 1 1 calc R U . . .
C3 C 0.4349(6) 0.8222(4) 0.3734(2) 0.0538(17) Uani 1 1 d . . . . .
H3A H 0.452862 0.788553 0.351479 0.081 Uiso 1 1 calc R U . . .
H3B H 0.456261 0.870788 0.368035 0.081 Uiso 1 1 calc R U . . .
H3C H 0.373082 0.823345 0.371102 0.081 Uiso 1 1 calc R U . . .
C4 C 0.4273(3) 0.4982(3) 0.63064(16) 0.0248(9) Uani 1 1 d . . . . .
C5 C 0.3897(4) 0.9624(3) 0.5643(3) 0.0450(15) Uani 1 1 d . . . . .
C6 C 0.1424(3) 0.5011(3) 0.56905(17) 0.0255(10) Uani 1 1 d . . . . .
H6A H 0.156608 0.449459 0.574407 0.031 Uiso 1 1 calc R U . . .
H6B H 0.095019 0.503740 0.545076 0.031 Uiso 1 1 calc R U . . .
C7 C 0.3415(5) 0.6739(6) 0.7518(3) 0.071(3) Uani 1 1 d . . . . .
H7A H 0.296427 0.686666 0.770229 0.085 Uiso 1 1 calc R U . . .
H7B H 0.319376 0.635045 0.731334 0.085 Uiso 1 1 calc R U . . .
C8 C 0.2463(3) 0.3854(3) 0.47592(17) 0.0288(10) Uani 1 1 d . . . . .
H8A H 0.186201 0.376532 0.479527 0.035 Uiso 1 1 calc R U . . .
H8B H 0.272717 0.338094 0.470815 0.035 Uiso 1 1 calc R U . . .
C9 C 0.0110(8) 0.5068(10) 0.6733(5) 0.057(4) Uani 0.5 1 d . . P A 1
H9A H 0.057041 0.516689 0.696722 0.086 Uiso 0.5 1 calc R U P A 1
H9B H -0.024775 0.467985 0.682847 0.086 Uiso 0.5 1 calc R U P A 1
H9C H -0.022935 0.550606 0.667265 0.086 Uiso 0.5 1 calc R U P A 1
C10 C 0.4936(3) 0.7013(3) 0.47829(18) 0.0290(10) Uani 1 1 d . . . . .
H10A H 0.553413 0.698784 0.472449 0.035 Uiso 1 1 calc R U . . .
H10B H 0.488811 0.740383 0.500044 0.035 Uiso 1 1 calc R U . . .
C11 C 0.1724(3) 0.4149(4) 0.4001(2) 0.0388(13) Uani 1 1 d . . . . .
H11A H 0.121205 0.421329 0.415346 0.047 Uiso 0.5 1 calc R U P B 1
H11B H 0.169295 0.451333 0.376194 0.047 Uiso 0.5 1 calc R U P B 1
H11C H 0.166782 0.361557 0.400042 0.047 Uiso 0.5 1 calc R U P C 2
H11D H 0.121594 0.434644 0.411827 0.047 Uiso 0.5 1 calc R U P C 2
C12 C 0.0489(3) 0.4827(3) 0.63045(19) 0.0324(11) Uani 1 1 d . . . . .
H12C H 0.026142 0.507029 0.655489 0.039 Uiso 0.5 1 calc R U P A 2
H12D H 0.001214 0.475918 0.607017 0.039 Uiso 0.5 1 calc R U P A 2
H12A H 0.001525 0.475331 0.606917 0.039 Uiso 0.5 1 calc R U P A 1
H12B H 0.076888 0.435291 0.636250 0.039 Uiso 0.5 1 calc R U P A 1
C13 C 0.4039(5) 0.8041(5) 0.7537(2) 0.060(2) Uani 1 1 d . . . . .
H13A H 0.370236 0.810676 0.778740 0.072 Uiso 1 1 calc R U . . .
H13B H 0.460975 0.787561 0.765741 0.072 Uiso 1 1 calc R U . . .
C14 C 0.1143(3) 0.5355(3) 0.61222(17) 0.0265(10) Uani 1 1 d . . . . .
C16 C 0.4374(4) 0.7210(3) 0.43433(19) 0.0312(11) Uani 1 1 d . . . . .
C18 C 0.3320(3) 0.4204(3) 0.41134(17) 0.0270(10) Uani 1 1 d . . . . .
H18A H 0.333909 0.368560 0.403357 0.032 Uiso 1 1 calc R U . . .
H18B H 0.328588 0.448898 0.383697 0.032 Uiso 1 1 calc R U . . .
C19 C 0.1691(8) 0.4387(9) 0.3532(5) 0.049(3) Uani 0.5 1 d . . P D 2
H19C H 0.172163 0.491631 0.352025 0.074 Uiso 0.5 1 calc R U P D 2
H19D H 0.116127 0.422267 0.336768 0.074 Uiso 0.5 1 calc R U P D 2
H19E H 0.216999 0.417847 0.340095 0.074 Uiso 0.5 1 calc R U P D 2
C20 C 0.2512(3) 0.4347(3) 0.43429(17) 0.0265(10) Uani 1 1 d . . . . .
C21 C 0.4703(4) 0.7972(3) 0.4198(2) 0.0387(13) Uani 1 1 d . . . . .
H21A H 0.456055 0.834000 0.441284 0.046 Uiso 1 1 calc R U . . .
H21B H 0.532732 0.795146 0.421298 0.046 Uiso 1 1 calc R U . . .
C22 C 0.1929(3) 0.5454(3) 0.64731(17) 0.0296(10) Uani 1 1 d . . . . .
H22A H 0.173565 0.556753 0.676251 0.036 Uiso 1 1 calc R U . . .
H22B H 0.225030 0.499451 0.650375 0.036 Uiso 1 1 calc R U . . .
C23 C 0.4123(5) 1.0279(3) 0.5350(3) 0.0497(16) Uani 1 1 d . . . . .
H23A H 0.467610 1.047831 0.547589 0.060 Uiso 1 1 calc R U . . .
H23B H 0.418856 1.009656 0.505098 0.060 Uiso 1 1 calc R U . . .
C24 C 0.4417(4) 0.4653(4) 0.67688(18) 0.0370(12) Uani 1 1 d . . . . .
H24A H 0.395650 0.481445 0.693757 0.044 Uiso 1 1 calc R U . . .
H24B H 0.437836 0.411932 0.674154 0.044 Uiso 1 1 calc R U . . .
C25 C 0.3618(4) 0.7453(5) 0.7226(2) 0.0497(17) Uani 1 1 d . . . . .
C26 C 0.3423(3) 0.7241(3) 0.44223(19) 0.0298(11) Uani 1 1 d . . . . .
H26A H 0.308390 0.739356 0.414534 0.036 Uiso 1 1 calc R U . . .
H26B H 0.323629 0.674915 0.449512 0.036 Uiso 1 1 calc R U . . .
C27 C 0.3469(6) 1.0901(4) 0.5308(3) 0.063(2) Uani 1 1 d . . . . .
H27A H 0.367033 1.129171 0.512916 0.095 Uiso 1 1 calc R U . . .
H27B H 0.339510 1.108658 0.560183 0.095 Uiso 1 1 calc R U . . .
H27C H 0.292708 1.071970 0.516544 0.095 Uiso 1 1 calc R U . . .
C28 C 0.4473(4) 0.6640(3) 0.39812(17) 0.0305(11) Uani 1 1 d . . . . .
H28A H 0.406071 0.674338 0.372065 0.037 Uiso 1 1 calc R U . . .
H28B H 0.504780 0.667728 0.388862 0.037 Uiso 1 1 calc R U . . .
C29 C 0.5256(7) 0.4842(7) 0.7030(3) 0.087(3) Uani 1 1 d . . . . .
H29A H 0.571808 0.464042 0.688234 0.130 Uiso 1 1 calc R U . . .
H29B H 0.527659 0.463995 0.732778 0.130 Uiso 1 1 calc R U . . .
H29C H 0.531468 0.536982 0.704845 0.130 Uiso 1 1 calc R U . . .
C30 C 0.0706(3) 0.6095(3) 0.60123(19) 0.0289(10) Uani 1 1 d . . . . .
H30A H 0.016069 0.601176 0.582899 0.035 Uiso 1 1 calc R U . . .
H30B H 0.058487 0.632977 0.628991 0.035 Uiso 1 1 calc R U . . .
C32 C 0.3995(4) 0.9843(3) 0.6137(3) 0.0477(16) Uani 1 1 d . . . . .
H32A H 0.459662 0.995128 0.623376 0.057 Uiso 1 1 calc R U . . .
H32B H 0.366439 1.028806 0.617300 0.057 Uiso 1 1 calc R U . . .
C33 C 0.0800(7) 0.4096(7) 0.6457(4) 0.038(3) Uani 0.5 1 d . . P A 2
H33A H 0.104627 0.385026 0.621680 0.058 Uiso 0.5 1 calc R U P A 2
H33B H 0.032646 0.380913 0.654132 0.058 Uiso 0.5 1 calc R U P A 2
H33C H 0.123024 0.414772 0.671103 0.058 Uiso 0.5 1 calc R U P A 2
C34 C 0.4547(4) 0.9005(3) 0.5573(2) 0.0370(12) Uani 1 1 d . . . . .
H34A H 0.444854 0.883549 0.526342 0.044 Uiso 1 1 calc R U . . .
H34B H 0.512724 0.920510 0.562164 0.044 Uiso 1 1 calc R U . . .
C36 C 0.4225(4) 0.7179(4) 0.6887(2) 0.0414(14) Uani 1 1 d . . . . .
H36A H 0.475933 0.700274 0.705055 0.050 Uiso 1 1 calc R U . . .
H36B H 0.395638 0.676908 0.671545 0.050 Uiso 1 1 calc R U . . .
C37 C 0.1666(7) 0.3427(7) 0.3791(4) 0.038(3) Uani 0.5 1 d . . P D 1
H37A H 0.217275 0.333979 0.364423 0.056 Uiso 0.5 1 calc R U P D 1
H37B H 0.116463 0.340701 0.357318 0.056 Uiso 0.5 1 calc R U P D 1
H37C H 0.162349 0.305543 0.401669 0.056 Uiso 0.5 1 calc R U P D 1
C38 C 0.2744(4) 0.7687(4) 0.6991(2) 0.0438(15) Uani 1 1 d . . . . .
H38A H 0.249167 0.727602 0.681417 0.053 Uiso 1 1 calc R U . . .
H38B H 0.236586 0.780355 0.721712 0.053 Uiso 1 1 calc R U . . .
C39 C 0.2973(4) 0.9372(3) 0.5494(2) 0.0388(13) Uani 1 1 d . . . . .
H39A H 0.257473 0.973870 0.558603 0.047 Uiso 1 1 calc R U . . .
H39B H 0.288761 0.934011 0.516832 0.047 Uiso 1 1 calc R U . . .
O3 O 0.1060(5) 0.7263(5) 0.3019(3) 0.103(3) Uani 1 1 d . . . . .
O23 O 0.2238(5) 0.6374(4) 0.3563(2) 0.087(2) Uani 1 1 d . . . . .
C15 C 0.1480(6) 0.6644(6) 0.3708(3) 0.076(3) Uani 1 1 d . . . . .
H15A H 0.158618 0.675639 0.402660 0.091 Uiso 1 1 calc R U . . .
H15B H 0.104334 0.626008 0.367004 0.091 Uiso 1 1 calc R U . . .
C17 C 0.1145(11) 0.7305(9) 0.3467(4) 0.131(6) Uani 1 1 d . . . . .
H17A H 0.058582 0.741914 0.356127 0.158 Uiso 1 1 calc R U . . .
H17B H 0.152698 0.771423 0.355847 0.158 Uiso 1 1 calc R U . . .
C31 C 0.2179(8) 0.6326(8) 0.3094(3) 0.099(4) Uani 1 1 d . . . . .
H31A H 0.179499 0.592237 0.299301 0.118 Uiso 1 1 calc R U . . .
H31B H 0.274430 0.621173 0.300657 0.118 Uiso 1 1 calc R U . . .
C35 C 0.1861(11) 0.7007(10) 0.2867(4) 0.145(7) Uani 1 1 d . . . . .
H35A H 0.229540 0.738893 0.292248 0.174 Uiso 1 1 calc R U . . .
H35B H 0.176857 0.692023 0.254458 0.174 Uiso 1 1 calc R U . . .

loop_
_atom_site_aniso_label
_atom_site_aniso_U_11
_atom_site_aniso_U_22
_atom_site_aniso_U_33
_atom_site_aniso_U_23
_atom_site_aniso_U_13
_atom_site_aniso_U_12
Sn1 0.01901(16) 0.02712(18) 0.0427(2) 0.00276(13) -0.00266(13) 0.00123(12)
Sn2 0.0345(2) 0.0577(3) 0.0585(3) -0.0349(2) 0.00947(19) -0.00037(18)
Sn3 0.02099(17) 0.03069(19) 0.0459(2) -0.01408(14) 0.00165(14) -0.00356(12)
Ti1 0.0136(3) 0.0209(4) 0.0250(4) 0.0005(3) 0.0023(3) 0.0017(3)
Ti2 0.0222(4) 0.0240(4) 0.0355(5) -0.0085(3) 0.0053(3) -0.0016(3)
Ti3 0.0143(4) 0.0215(4) 0.0284(4) -0.0021(3) 0.0029(3) 0.0005(3)
Ti4 0.0135(3) 0.0198(4) 0.0274(4) -0.0013(3) 0.0037(3) -0.0003(3)
Ti5 0.0130(3) 0.0203(4) 0.0267(4) -0.0023(3) 0.0028(3) -0.0004(3)
Cl1 0.0301(6) 0.0396(7) 0.0434(7) -0.0043(6) -0.0059(5) -0.0060(5)
Cl2 0.0642(12) 0.0809(15) 0.1207(19) -0.0757(15) 0.0182(12) -0.0137(11)
Cl3 0.0436(9) 0.0546(10) 0.0983(14) -0.0428(10) -0.0075(9) -0.0054(7)
Cl4 0.0197(6) 0.0346(7) 0.0764(10) -0.0010(7) 0.0012(6) 0.0039(5)
Cl5 0.0457(9) 0.0601(11) 0.0765(12) -0.0211(9) 0.0117(8) 0.0162(8)
Cl6 0.0322(7) 0.0649(10) 0.0409(7) -0.0130(7) -0.0066(6) 0.0094(6)
Cl7 0.0513(10) 0.1097(17) 0.0558(10) -0.0411(11) 0.0148(8) 0.0095(10)
Cl8 0.0282(7) 0.0437(8) 0.0854(12) 0.0066(8) 0.0185(7) -0.0063(6)
Cl9 0.0415(8) 0.0490(9) 0.0626(10) 0.0235(7) -0.0082(7) -0.0010(7)
O1 0.0162(14) 0.0184(15) 0.0285(16) -0.0001(12) 0.0044(12) -0.0010(12)
O2 0.0200(16) 0.0309(18) 0.0271(16) -0.0012(14) 0.0023(13) -0.0031(13)
O4 0.0137(14) 0.0231(16) 0.0248(15) -0.0010(12) 0.0032(12) -0.0012(12)
O5 0.037(2) 0.031(2) 0.055(2) -0.0173(18) 0.0125(19) -0.0041(17)
O6 0.0153(14) 0.0237(16) 0.0281(16) -0.0002(13) 0.0019(12) 0.0009(12)
O7 0.0283(18) 0.0228(17) 0.044(2) -0.0028(15) 0.0103(16) -0.0032(14)
O8 0.0182(15) 0.0262(17) 0.0273(16) -0.0029(13) 0.0001(13) -0.0026(13)
O9 0.035(2) 0.031(2) 0.044(2) -0.0020(16) 0.0087(17) 0.0065(16)
O10 0.0170(15) 0.0266(17) 0.0328(17) -0.0039(14) 0.0046(13) -0.0019(13)
O11 0.035(2) 0.086(4) 0.054(3) -0.036(3) 0.000(2) -0.006(2)
O12 0.0229(16) 0.0243(17) 0.0272(16) 0.0007(13) 0.0031(13) 0.0031(13)
O13 0.0169(15) 0.0238(17) 0.0369(18) 0.0024(14) 0.0059(13) 0.0003(13)
O14 0.0124(14) 0.0232(16) 0.0317(17) -0.0009(13) 0.0028(12) -0.0009(12)
O15 0.0279(19) 0.043(2) 0.037(2) -0.0156(17) 0.0056(15) 0.0006(16)
O16 0.0143(14) 0.0241(16) 0.0282(16) -0.0030(13) 0.0030(12) 0.0003(12)
O17 0.0253(18) 0.042(2) 0.036(2) -0.0107(16) 0.0027(15) 0.0002(15)
O18 0.0137(14) 0.0240(16) 0.0286(16) -0.0052(13) 0.0021(12) -0.0009(12)
O19 0.0223(18) 0.031(2) 0.064(3) -0.0071(18) 0.0022(17) 0.0018(15)
O20 0.0193(16) 0.0289(18) 0.0329(18) 0.0026(14) 0.0032(13) 0.0017(13)
O21 0.0302(19) 0.0250(18) 0.045(2) -0.0036(16) 0.0066(16) -0.0010(15)
O22 0.0212(16) 0.0267(17) 0.0280(16) -0.0005(13) 0.0047(13) -0.0002(13)
O24 0.0210(16) 0.0274(18) 0.0298(17) 0.0004(14) 0.0048(13) 0.0014(13)
O25 0.0220(17) 0.0274(18) 0.0333(18) -0.0068(14) 0.0029(14) 0.0008(14)
C1 0.015(2) 0.032(3) 0.033(2) -0.003(2) -0.0003(18) 0.0032(18)
C2 0.070(6) 0.132(10) 0.082(6) 0.051(7) 0.000(5) -0.017(6)
C3 0.074(5) 0.038(4) 0.049(4) 0.013(3) 0.004(3) -0.005(3)
C4 0.020(2) 0.025(2) 0.030(2) -0.0003(19) 0.0052(18) 0.0034(18)
C5 0.038(3) 0.031(3) 0.068(4) -0.001(3) 0.014(3) -0.001(2)
C6 0.014(2) 0.026(2) 0.038(3) -0.002(2) 0.0086(18) -0.0026(17)
C7 0.048(4) 0.117(8) 0.049(4) 0.021(4) 0.008(3) -0.019(5)
C8 0.025(2) 0.028(3) 0.033(2) -0.011(2) 0.0019(19) -0.0070(19)
C9 0.028(6) 0.095(12) 0.048(7) 0.018(7) 0.003(5) -0.016(7)
C10 0.028(2) 0.021(2) 0.038(3) 0.004(2) 0.004(2) -0.0053(19)
C11 0.018(2) 0.060(4) 0.038(3) -0.013(3) 0.000(2) -0.002(2)
C12 0.022(2) 0.037(3) 0.039(3) 0.002(2) 0.010(2) -0.005(2)
C13 0.041(4) 0.099(6) 0.040(3) -0.013(4) 0.005(3) -0.004(4)
C14 0.018(2) 0.027(2) 0.035(3) -0.001(2) 0.0062(19) -0.0002(18)
C16 0.032(3) 0.027(3) 0.035(3) 0.003(2) 0.004(2) -0.001(2)
C18 0.013(2) 0.035(3) 0.032(2) -0.006(2) -0.0019(18) -0.0010(18)
C19 0.028(6) 0.064(9) 0.053(7) -0.006(6) -0.005(5) -0.002(6)
C20 0.015(2) 0.033(3) 0.031(2) -0.004(2) 0.0014(18) 0.0012(18)
C21 0.045(3) 0.028(3) 0.044(3) 0.007(2) 0.009(3) -0.002(2)
C22 0.022(2) 0.037(3) 0.031(2) 0.003(2) 0.0062(19) -0.002(2)
C23 0.053(4) 0.025(3) 0.075(5) -0.003(3) 0.023(3) 0.001(3)
C24 0.039(3) 0.042(3) 0.030(3) 0.005(2) 0.006(2) -0.009(2)
C25 0.038(3) 0.081(5) 0.031(3) -0.002(3) 0.005(2) 0.009(3)
C26 0.028(3) 0.022(2) 0.040(3) 0.001(2) 0.003(2) 0.0018(19)
C27 0.063(5) 0.037(4) 0.093(6) 0.009(4) 0.021(4) 0.004(3)
C28 0.037(3) 0.025(2) 0.030(2) 0.006(2) 0.008(2) 0.000(2)
C29 0.081(6) 0.109(8) 0.061(5) 0.036(5) -0.033(5) -0.035(6)
C30 0.019(2) 0.029(3) 0.041(3) 0.002(2) 0.010(2) -0.0011(19)
C32 0.042(3) 0.025(3) 0.079(5) -0.019(3) 0.017(3) -0.002(2)
C33 0.024(5) 0.042(6) 0.049(6) 0.029(5) 0.003(5) -0.008(4)
C34 0.036(3) 0.017(2) 0.059(4) -0.001(2) 0.014(3) -0.001(2)
C36 0.039(3) 0.048(4) 0.037(3) 0.002(3) 0.005(2) 0.006(3)
C37 0.021(5) 0.043(6) 0.049(6) -0.020(5) 0.006(4) -0.006(4)
C38 0.034(3) 0.067(4) 0.032(3) -0.008(3) 0.009(2) -0.002(3)
C39 0.039(3) 0.025(3) 0.053(3) 0.004(2) 0.011(3) 0.001(2)
O3 0.083(5) 0.140(7) 0.078(5) 0.027(5) -0.025(4) 0.018(5)
O23 0.090(5) 0.103(5) 0.065(4) 0.022(4) -0.003(3) 0.024(4)
C15 0.058(5) 0.092(7) 0.076(6) 0.024(5) 0.000(4) -0.010(5)
C17 0.151(14) 0.171(15) 0.069(7) 0.026(8) -0.003(8) 0.064(11)
C31 0.085(7) 0.147(11) 0.063(6) 0.034(6) 0.007(5) 0.008(7)
C35 0.159(14) 0.213(17) 0.064(6) 0.049(9) 0.019(8) 0.111(13)

loop_
_atom_type_symbol
_atom_type_description
_atom_type_scat_dispersion_real
_atom_type_scat_dispersion_imag
_atom_type_scat_source
C C 0.0137 0.0067 'International Tables Vol C Tables 4.2.6.8 and 6.1.1.4'
H H 0.0000 0.0000 'International Tables Vol C Tables 4.2.6.8 and 6.1.1.4'
Cl Cl 0.3281 0.5435 'International Tables Vol C Tables 4.2.6.8 and 6.1.1.4'
O O 0.0389 0.0241 'International Tables Vol C Tables 4.2.6.8 and 6.1.1.4'
Sn Sn 0.1164 4.3256 'International Tables Vol C Tables 4.2.6.8 and 6.1.1.4'
Ti Ti 0.3343 1.4243 'International Tables Vol C Tables 4.2.6.8 and 6.1.1.4'

loop_
_geom_angle_atom_site_label_1
_geom_angle_atom_site_label_2
_geom_angle_atom_site_label_3
_geom_angle
_geom_angle_site_symmetry_1
_geom_angle_site_symmetry_3
_geom_angle_publ_flag
Cl4 Sn1 Cl1 92.98(5) . . ?
Cl9 Sn1 Cl1 95.39(6) . . ?
Cl9 Sn1 Cl4 99.04(6) . . ?
O13 Sn1 Cl1 92.42(10) . . ?
O13 Sn1 Cl4 93.79(10) . . ?
O13 Sn1 Cl9 164.58(10) . . ?
O13 Sn1 O19 85.91(15) . . ?
O19 Sn1 Cl1 176.54(12) . . ?
O19 Sn1 Cl4 84.12(11) . . ?
O19 Sn1 Cl9 86.94(13) . . ?
O20 Sn1 Cl1 94.72(11) . . ?
O20 Sn1 Cl4 163.49(11) . . ?
O20 Sn1 Cl9 94.75(11) . . ?
O20 Sn1 O13 71.33(13) . . ?
O20 Sn1 O19 87.62(15) . . ?
Cl2 Sn2 Cl5 99.07(9) . . ?
Cl2 Sn2 Cl7 97.53(9) . . ?
Cl7 Sn2 Cl5 96.30(7) . . ?
O5 Sn2 Cl2 93.84(13) . . ?
O5 Sn2 Cl5 92.23(14) . . ?
O5 Sn2 Cl7 164.52(14) . . ?
O5 Sn2 O11 82.48(18) . . ?
O5 Sn2 O15 72.77(15) . . ?
O11 Sn2 Cl2 88.18(15) . . ?
O11 Sn2 Cl5 171.33(12) . . ?
O11 Sn2 Cl7 87.40(15) . . ?
O15 Sn2 Cl2 161.44(12) . . ?
O15 Sn2 Cl5 94.35(12) . . ?
O15 Sn2 Cl7 93.66(12) . . ?
O15 Sn2 O11 77.55(17) . . ?
Cl6 Sn3 Cl3 91.55(7) . . ?
Cl8 Sn3 Cl3 94.65(7) . . ?
Cl8 Sn3 Cl6 98.57(6) . . ?
O7 Sn3 Cl3 91.93(11) . . ?
O7 Sn3 Cl6 165.62(11) . . ?
O7 Sn3 Cl8 95.05(11) . . ?
O10 Sn3 Cl3 174.03(10) . . ?
O10 Sn3 Cl6 90.83(11) . . ?
O10 Sn3 Cl8 90.41(10) . . ?
O10 Sn3 O7 84.45(14) . . ?
O10 Sn3 O17 89.02(14) . . ?
O17 Sn3 Cl3 85.31(12) . . ?
O17 Sn3 Cl6 94.99(12) . . ?
O17 Sn3 Cl8 166.43(12) . . ?
O17 Sn3 O7 71.40(15) . . ?
O1 Ti1 Ti5 138.97(10) . 3_666 ?
O1 Ti1 O4 77.20(13) . 3_666 ?
O4 Ti1 Ti5 41.85(10) . 3_666 ?
O4 Ti1 Ti5 90.02(9) 3_666 3_666 ?
O4 Ti1 O1 97.16(13) . . ?
O4 Ti1 O4 78.93(14) . 3_666 ?
O4 Ti1 O6 150.87(14) . . ?
O4 Ti1 O18 78.60(13) . . ?
O6 Ti1 Ti5 120.64(10) . 3_666 ?
O6 Ti1 O1 94.94(13) . . ?
O6 Ti1 O4 78.08(13) . 3_666 ?
O6 Ti1 O18 85.60(14) . . ?
O12 Ti1 Ti5 101.77(11) . 3_666 ?
O12 Ti1 O1 87.90(15) . . ?
O12 Ti1 O4 103.77(15) . . ?
O12 Ti1 O4 165.09(15) . 3_666 ?
O12 Ti1 O6 103.06(15) . . ?
O12 Ti1 O18 100.45(15) . . ?
O18 Ti1 Ti5 37.06(9) . 3_666 ?
O18 Ti1 O1 171.30(14) . . ?
O18 Ti1 O4 94.46(13) . 3_666 ?
O7 Ti2 O5 82.47(16) . . ?
O7 Ti2 O15 149.22(16) . . ?
O7 Ti2 O17 74.88(16) . . ?
O15 Ti2 O5 73.31(17) . . ?
O15 Ti2 O17 86.90(16) . . ?
O17 Ti2 O5 91.62(17) . . ?
O21 Ti2 O5 86.85(18) . . ?
O21 Ti2 O7 89.56(17) . . ?
O21 Ti2 O15 107.43(17) . . ?
O21 Ti2 O17 164.42(17) . . ?
O25 Ti2 O5 165.31(17) . . ?
O25 Ti2 O7 112.14(16) . . ?
O25 Ti2 O15 92.36(17) . . ?
O25 Ti2 O17 90.84(17) . . ?
O25 Ti2 O21 94.57(17) . . ?
O2 Ti3 O13 87.33(15) . . ?
O2 Ti3 O14 83.93(15) . . ?
O2 Ti3 O16 104.51(15) . . ?
O2 Ti3 O20 160.17(15) . . ?
O2 Ti3 O25 95.05(16) . . ?
O13 Ti3 O14 82.47(13) . . ?
O13 Ti3 O20 72.84(14) . . ?
O16 Ti3 O13 152.97(15) . . ?
O16 Ti3 O14 74.92(13) . . ?
O16 Ti3 O20 93.54(14) . . ?
O20 Ti3 O14 93.08(14) . . ?
O25 Ti3 O13 106.52(15) . . ?
O25 Ti3 O14 170.93(14) . . ?
O25 Ti3 O16 96.70(15) . . ?
O25 Ti3 O20 90.86(16) . . ?
O4 Ti4 O6 77.69(13) 3_666 . ?
O4 Ti4 O16 79.49(13) 3_666 . ?
O6 Ti4 O16 85.18(14) . . ?
O8 Ti4 O4 103.24(14) . 3_666 ?
O8 Ti4 O6 86.60(15) . . ?
O8 Ti4 O14 99.27(15) . . ?
O8 Ti4 O16 170.57(15) . . ?
O8 Ti4 O24 100.49(15) . . ?
O14 Ti4 O4 156.68(14) . 3_666 ?
O14 Ti4 O6 97.82(14) . . ?
O14 Ti4 O16 77.33(13) . . ?
O14 Ti4 O24 96.48(14) . . ?
O24 Ti4 O4 85.41(13) . 3_666 ?
O24 Ti4 O6 162.80(14) . . ?
O24 Ti4 O16 88.68(14) . . ?
O1 Ti5 O4 74.31(13) . 3_666 ?
O1 Ti5 O18 89.07(13) . 3_666 ?
O1 Ti5 O22 159.23(14) . . ?
O10 Ti5 O1 103.09(15) . . ?
O10 Ti5 O4 172.94(14) . 3_666 ?
O10 Ti5 O16 108.04(15) . . ?
O10 Ti5 O18 100.57(15) . 3_666 ?
O10 Ti5 O22 97.44(16) . . ?
O16 Ti5 O1 90.95(14) . . ?
O16 Ti5 O4 78.72(13) . 3_666 ?
O16 Ti5 O18 150.60(14) . 3_666 ?
O16 Ti5 O22 85.64(14) . . ?
O18 Ti5 O4 73.00(12) 3_666 3_666 ?
O18 Ti5 O22 84.06(14) 3_666 . ?
O22 Ti5 O4 84.93(13) . 3_666 ?
Ti1 O1 Ti5 108.29(15) . . ?
C10 O1 Ti1 126.3(3) . . ?
C10 O1 Ti5 125.3(3) . . ?
C22 O2 Ti3 128.7(3) . . ?
Ti1 O4 Ti1 101.07(13) . 3_666 ?
Ti1 O4 Ti4 149.58(18) . 3_666 ?
Ti1 O4 Ti5 101.43(13) . 3_666 ?
Ti1 O4 Ti5 99.94(14) 3_666 3_666 ?
Ti4 O4 Ti1 100.70(14) 3_666 3_666 ?
Ti4 O4 Ti5 95.44(13) 3_666 3_666 ?
Sn2 O5 Ti2 106.47(19) . . ?
C32 O5 Sn2 127.2(3) . . ?
C32 O5 Ti2 120.6(3) . . ?
Ti1 O6 Ti4 103.35(15) . . ?
C1 O6 Ti1 124.0(3) . . ?
C1 O6 Ti4 117.2(3) . . ?
Ti2 O7 Sn3 106.81(17) . . ?
C34 O7 Sn3 127.7(3) . . ?
C34 O7 Ti2 121.0(3) . . ?
C8 O8 Ti4 141.8(3) . . ?
C26 O9 H9 109.5 . . ?
Ti5 O10 Sn3 171.6(2) . . ?
Sn2 O11 H11 117.5 . . ?
C13 O11 Sn2 125.0(4) . . ?
C13 O11 H11 117.5 . . ?
C28 O12 Ti1 140.9(3) . . ?
Ti3 O13 Sn1 106.97(15) . . ?
C30 O13 Sn1 127.1(3) . . ?
C30 O13 Ti3 122.1(3) . . ?
Ti4 O14 Ti3 102.21(14) . . ?
C6 O14 Ti3 120.9(3) . . ?
C6 O14 Ti4 130.3(3) . . ?
Ti2 O15 Sn2 107.33(19) . . ?
C38 O15 Sn2 122.7(3) . . ?
C38 O15 Ti2 118.2(3) . . ?
Ti3 O16 Ti4 105.05(15) . . ?
Ti5 O16 Ti3 146.97(19) . . ?
Ti5 O16 Ti4 104.04(15) . . ?
Ti2 O17 Sn3 106.34(19) . . ?
C36 O17 Sn3 125.5(3) . . ?
C36 O17 Ti2 119.5(3) . . ?
Ti1 O18 Ti5 106.38(15) . 3_666 ?
C18 O18 Ti1 124.2(3) . . ?
C18 O18 Ti5 124.5(3) . 3_666 ?
Sn1 O19 H19A 120.0 . . ?
Sn1 O19 H19B 120.0 . . ?
H19A O19 H19B 120.0 . . ?
Sn1 O20 Ti3 108.24(16) . . ?
Sn1 O20 H20 125.9 . . ?
Ti3 O20 H20 125.9 . . ?
C39 O21 Ti2 125.3(4) . . ?
C4 O22 Ti5 130.6(3) . . ?
C4 O24 Ti4 129.3(3) . . ?
Ti2 O25 Ti3 170.4(2) . . ?
O6 C1 H1A 109.2 . . ?
O6 C1 H1B 109.2 . . ?
O6 C1 C20 112.1(4) . . ?
H1A C1 H1B 107.9 . . ?
C20 C1 H1A 109.2 . . ?
C20 C1 H1B 109.2 . . ?
H2A C2 H2B 109.5 . . ?
H2A C2 H2C 109.5 . . ?
H2B C2 H2C 109.5 . . ?
C7 C2 H2A 109.5 . . ?
C7 C2 H2B 109.5 . . ?
C7 C2 H2C 109.5 . . ?
H3A C3 H3B 109.5 . . ?
H3A C3 H3C 109.5 . . ?
H3B C3 H3C 109.5 . . ?
C21 C3 H3A 109.5 . . ?
C21 C3 H3B 109.5 . . ?
C21 C3 H3C 109.5 . . ?
O22 C4 O24 124.4(5) . . ?
O22 C4 C24 118.3(5) . . ?
O24 C4 C24 117.3(4) . . ?
C23 C5 C34 106.6(5) . . ?
C32 C5 C23 110.4(6) . . ?
C32 C5 C34 109.1(6) . . ?
C32 C5 C39 110.3(5) . . ?
C39 C5 C23 109.5(6) . . ?
C39 C5 C34 110.9(5) . . ?
O14 C6 H6A 109.4 . . ?
O14 C6 H6B 109.4 . . ?
O14 C6 C14 111.0(4) . . ?
H6A C6 H6B 108.0 . . ?
C14 C6 H6A 109.4 . . ?
C14 C6 H6B 109.4 . . ?
C2 C7 H7A 108.5 . . ?
C2 C7 H7B 108.5 . . ?
C2 C7 C25 115.0(7) . . ?
H7A C7 H7B 107.5 . . ?
C25 C7 H7A 108.5 . . ?
C25 C7 H7B 108.5 . . ?
O8 C8 H8A 108.9 . . ?
O8 C8 H8B 108.9 . . ?
O8 C8 C20 113.4(4) . . ?
H8A C8 H8B 107.7 . . ?
C20 C8 H8A 108.9 . . ?
C20 C8 H8B 108.9 . . ?
H9A C9 H9B 109.5 . . ?
H9A C9 H9C 109.5 . . ?
H9B C9 H9C 109.5 . . ?
C12 C9 H9A 109.5 . . ?
C12 C9 H9B 109.5 . . ?
C12 C9 H9C 109.5 . . ?
O1 C10 H10A 108.9 . . ?
O1 C10 H10B 108.9 . . ?
O1 C10 C16 113.6(4) . . ?
H10A C10 H10B 107.7 . . ?
C16 C10 H10A 108.9 . . ?
C16 C10 H10B 108.9 . . ?
H11A C11 H11B 106.9 . . ?
H11C C11 H11D 106.9 . . ?
C19 C11 H11C 107.3 . . ?
C19 C11 H11D 107.3 . . ?
C19 C11 C20 120.1(7) . . ?
C20 C11 H11A 107.3 . . ?
C20 C11 H11B 107.3 . . ?
C20 C11 H11C 107.3 . . ?
C20 C11 H11D 107.3 . . ?
C37 C11 H11A 107.3 . . ?
C37 C11 H11B 107.3 . . ?
C37 C11 C20 120.0(7) . . ?
C9 C12 H12A 108.1 . . ?
C9 C12 H12B 108.1 . . ?
C9 C12 C14 117.0(7) . . ?
H12C C12 H12D 107.2 . . ?
H12A C12 H12B 107.3 . . ?
C14 C12 H12C 107.9 . . ?
C14 C12 H12D 107.9 . . ?
C14 C12 H12A 108.1 . . ?
C14 C12 H12B 108.1 . . ?
C33 C12 H12C 107.9 . . ?
C33 C12 H12D 107.9 . . ?
C33 C12 C14 117.5(6) . . ?
O11 C13 H13A 109.0 . . ?
O11 C13 H13B 109.0 . . ?
O11 C13 C25 112.9(6) . . ?
H13A C13 H13B 107.8 . . ?
C25 C13 H13A 109.0 . . ?
C25 C13 H13B 109.0 . . ?
C6 C14 C12 108.0(4) . . ?
C22 C14 C6 109.8(4) . . ?
C22 C14 C12 109.9(4) . . ?
C30 C14 C6 109.8(4) . . ?
C30 C14 C12 108.9(4) . . ?
C30 C14 C22 110.4(4) . . ?
C10 C16 C21 105.8(4) . . ?
C26 C16 C10 110.2(4) . . ?
C26 C16 C21 111.7(5) . . ?
C28 C16 C10 110.9(4) . . ?
C28 C16 C21 109.9(4) . . ?
C28 C16 C26 108.4(5) . . ?
O18 C18 H18A 109.0 . . ?
O18 C18 H18B 109.0 . . ?
O18 C18 C20 113.1(4) . . ?
H18A C18 H18B 107.8 . . ?
C20 C18 H18A 109.0 . . ?
C20 C18 H18B 109.0 . . ?
C11 C19 H19C 109.5 . . ?
C11 C19 H19D 109.5 . . ?
C11 C19 H19E 109.5 . . ?
H19C C19 H19D 109.5 . . ?
H19C C19 H19E 109.5 . . ?
H19D C19 H19E 109.5 . . ?
C1 C20 C8 111.8(4) . . ?
C1 C20 C11 108.0(4) . . ?
C8 C20 C11 106.8(4) . . ?
C18 C20 C1 110.0(4) . . ?
C18 C20 C8 112.6(4) . . ?
C18 C20 C11 107.4(4) . . ?
C3 C21 C16 115.4(5) . . ?
C3 C21 H21A 108.4 . . ?
C3 C21 H21B 108.4 . . ?
C16 C21 H21A 108.4 . . ?
C16 C21 H21B 108.4 . . ?
H21A C21 H21B 107.5 . . ?
O2 C22 C14 111.8(4) . . ?
O2 C22 H22A 109.3 . . ?
O2 C22 H22B 109.3 . . ?
C14 C22 H22A 109.3 . . ?
C14 C22 H22B 109.3 . . ?
H22A C22 H22B 107.9 . . ?
C5 C23 H23A 108.5 . . ?
C5 C23 H23B 108.5 . . ?
H23A C23 H23B 107.5 . . ?
C27 C23 C5 115.1(6) . . ?
C27 C23 H23A 108.5 . . ?
C27 C23 H23B 108.5 . . ?
C4 C24 H24A 108.5 . . ?
C4 C24 H24B 108.5 . . ?
H24A C24 H24B 107.5 . . ?
C29 C24 C4 115.0(5) . . ?
C29 C24 H24A 108.5 . . ?
C29 C24 H24B 108.5 . . ?
C13 C25 C7 109.3(6) . . ?
C13 C25 C36 111.9(6) . . ?
C13 C25 C38 112.9(7) . . ?
C36 C25 C7 105.7(6) . . ?
C38 C25 C7 104.6(6) . . ?
C38 C25 C36 111.9(5) . . ?
O9 C26 C16 113.7(4) . . ?
O9 C26 H26A 108.8 . . ?
O9 C26 H26B 108.8 . . ?
C16 C26 H26A 108.8 . . ?
C16 C26 H26B 108.8 . . ?
H26A C26 H26B 107.7 . . ?
C23 C27 H27A 109.5 . . ?
C23 C27 H27B 109.5 . . ?
C23 C27 H27C 109.5 . . ?
H27A C27 H27B 109.5 . . ?
H27A C27 H27C 109.5 . . ?
H27B C27 H27C 109.5 . . ?
O12 C28 C16 111.8(4) . . ?
O12 C28 H28A 109.3 . . ?
O12 C28 H28B 109.3 . . ?
C16 C28 H28A 109.3 . . ?
C16 C28 H28B 109.3 . . ?
H28A C28 H28B 107.9 . . ?
C24 C29 H29A 109.5 . . ?
C24 C29 H29B 109.5 . . ?
C24 C29 H29C 109.5 . . ?
H29A C29 H29B 109.5 . . ?
H29A C29 H29C 109.5 . . ?
H29B C29 H29C 109.5 . . ?
O13 C30 C14 112.4(4) . . ?
O13 C30 H30A 109.1 . . ?
O13 C30 H30B 109.1 . . ?
C14 C30 H30A 109.1 . . ?
C14 C30 H30B 109.1 . . ?
H30A C30 H30B 107.9 . . ?
O5 C32 C5 112.1(5) . . ?
O5 C32 H32A 109.2 . . ?
O5 C32 H32B 109.2 . . ?
C5 C32 H32A 109.2 . . ?
C5 C32 H32B 109.2 . . ?
H32A C32 H32B 107.9 . . ?
C12 C33 H33A 109.5 . . ?
C12 C33 H33B 109.5 . . ?
C12 C33 H33C 109.5 . . ?
H33A C33 H33B 109.5 . . ?
H33A C33 H33C 109.5 . . ?
H33B C33 H33C 109.5 . . ?
O7 C34 C5 113.1(5) . . ?
O7 C34 H34A 109.0 . . ?
O7 C34 H34B 109.0 . . ?
C5 C34 H34A 109.0 . . ?
C5 C34 H34B 109.0 . . ?
H34A C34 H34B 107.8 . . ?
O17 C36 C25 111.0(5) . . ?
O17 C36 H36A 109.4 . . ?
O17 C36 H36B 109.4 . . ?
C25 C36 H36A 109.4 . . ?
C25 C36 H36B 109.4 . . ?
H36A C36 H36B 108.0 . . ?
C11 C37 H37A 109.5 . . ?
C11 C37 H37B 109.5 . . ?
C11 C37 H37C 109.5 . . ?
H37A C37 H37B 109.5 . . ?
H37A C37 H37C 109.5 . . ?
H37B C37 H37C 109.5 . . ?
O15 C38 C25 113.2(5) . . ?
O15 C38 H38A 108.9 . . ?
O15 C38 H38B 108.9 . . ?
C25 C38 H38A 108.9 . . ?
C25 C38 H38B 108.9 . . ?
H38A C38 H38B 107.7 . . ?
O21 C39 C5 112.7(5) . . ?
O21 C39 H39A 109.1 . . ?
O21 C39 H39B 109.1 . . ?
C5 C39 H39A 109.1 . . ?
C5 C39 H39B 109.1 . . ?
H39A C39 H39B 107.8 . . ?
C17 O3 C35 110.0(10) . . ?
C15 O23 C31 111.9(8) . . ?
O23 C15 H15A 108.8 . . ?
O23 C15 H15B 108.8 . . ?
O23 C15 C17 113.7(9) . . ?
H15A C15 H15B 107.7 . . ?
C17 C15 H15A 108.8 . . ?
C17 C15 H15B 108.8 . . ?
O3 C17 C15 115.9(12) . . ?
O3 C17 H17A 108.3 . . ?
O3 C17 H17B 108.3 . . ?
C15 C17 H17A 108.3 . . ?
C15 C17 H17B 108.3 . . ?
H17A C17 H17B 107.4 . . ?
O23 C31 H31A 109.0 . . ?
O23 C31 H31B 109.0 . . ?
O23 C31 C35 113.0(11) . . ?
H31A C31 H31B 107.8 . . ?
C35 C31 H31A 109.0 . . ?
C35 C31 H31B 109.0 . . ?
O3 C35 C31 112.4(12) . . ?
O3 C35 H35A 109.1 . . ?
O3 C35 H35B 109.1 . . ?
C31 C35 H35A 109.1 . . ?
C31 C35 H35B 109.1 . . ?
H35A C35 H35B 107.9 . . ?

loop_
_geom_bond_atom_site_label_1
_geom_bond_atom_site_label_2
_geom_bond_distance
_geom_bond_site_symmetry_2
_geom_bond_publ_flag
Sn1 Cl1 2.3845(14) . ?
Sn1 Cl4 2.3707(14) . ?
Sn1 Cl9 2.3688(16) . ?
Sn1 O13 2.099(3) . ?
Sn1 O19 2.127(4) . ?
Sn1 O20 2.033(3) . ?
Sn2 Cl2 2.348(2) . ?
Sn2 Cl5 2.365(2) . ?
Sn2 Cl7 2.360(2) . ?
Sn2 O5 2.025(4) . ?
Sn2 O11 2.239(6) . ?
Sn2 O15 2.090(4) . ?
Sn3 Cl3 2.4100(16) . ?
Sn3 Cl6 2.3801(16) . ?
Sn3 Cl8 2.3531(16) . ?
Sn3 O7 2.121(4) . ?
Sn3 O10 2.050(3) . ?
Sn3 O17 2.073(4) . ?
Ti1 Ti5 3.1950(11) 3_666 ?
Ti1 O1 1.994(3) . ?
Ti1 O4 1.949(3) . ?
Ti1 O4 2.054(3) 3_666 ?
Ti1 O6 1.964(3) . ?
Ti1 O12 1.774(3) . ?
Ti1 O18 1.984(3) . ?
Ti2 O5 2.088(4) . ?
Ti2 O7 1.982(4) . ?
Ti2 O15 2.000(4) . ?
Ti2 O17 2.044(4) . ?
Ti2 O21 1.860(4) . ?
Ti2 O25 1.768(4) . ?
Ti3 O2 1.816(3) . ?
Ti3 O13 2.012(3) . ?
Ti3 O14 2.126(3) . ?
Ti3 O16 1.912(3) . ?
Ti3 O20 2.046(4) . ?
Ti3 O25 1.830(4) . ?
Ti4 O4 2.011(3) 3_666 ?
Ti4 O6 2.026(3) . ?
Ti4 O8 1.767(3) . ?
Ti4 O14 1.898(3) . ?
Ti4 O16 2.038(3) . ?
Ti4 O24 1.991(4) . ?
Ti5 O1 2.002(3) . ?
Ti5 O4 2.175(3) 3_666 ?
Ti5 O10 1.710(4) . ?
Ti5 O16 1.892(3) . ?
Ti5 O18 2.007(3) 3_666 ?
Ti5 O22 2.049(3) . ?
O1 C10 1.439(6) . ?
O2 C22 1.426(6) . ?
O5 C32 1.437(8) . ?
O6 C1 1.435(6) . ?
O7 C34 1.422(7) . ?
O8 C8 1.429(6) . ?
O9 H9 0.8200 . ?
O9 C26 1.426(6) . ?
O11 H11 0.9300 . ?
O11 C13 1.490(11) . ?
O12 C28 1.415(6) . ?
O13 C30 1.438(6) . ?
O14 C6 1.452(5) . ?
O15 C38 1.452(8) . ?
O17 C36 1.443(8) . ?
O18 C18 1.442(5) . ?
O19 H19A 0.9300 . ?
O19 H19B 0.9300 . ?
O20 H20 0.8600 . ?
O21 C39 1.419(7) . ?
O22 C4 1.253(6) . ?
O24 C4 1.283(6) . ?
C1 H1A 0.9700 . ?
C1 H1B 0.9700 . ?
C1 C20 1.538(7) . ?
C2 H2A 0.9600 . ?
C2 H2B 0.9600 . ?
C2 H2C 0.9600 . ?
C2 C7 1.511(13) . ?
C3 H3A 0.9600 . ?
C3 H3B 0.9600 . ?
C3 H3C 0.9600 . ?
C3 C21 1.502(9) . ?
C4 C24 1.499(7) . ?
C5 C23 1.539(9) . ?
C5 C32 1.519(10) . ?
C5 C34 1.542(8) . ?
C5 C39 1.530(9) . ?
C6 H6A 0.9700 . ?
C6 H6B 0.9700 . ?
C6 C14 1.541(7) . ?
C7 H7A 0.9700 . ?
C7 H7B 0.9700 . ?
C7 C25 1.611(12) . ?
C8 H8A 0.9700 . ?
C8 H8B 0.9700 . ?
C8 C20 1.540(7) . ?
C9 H9A 0.9600 . ?
C9 H9B 0.9600 . ?
C9 H9C 0.9600 . ?
C9 C12 1.535(16) . ?
C10 H10A 0.9700 . ?
C10 H10B 0.9700 . ?
C10 C16 1.536(7) . ?
C11 H11A 0.9700 . ?
C11 H11B 0.9700 . ?
C11 H11C 0.9700 . ?
C11 H11D 0.9700 . ?
C11 C19 1.462(15) . ?
C11 C20 1.548(7) . ?
C11 C37 1.449(12) . ?
C12 H12C 0.9700 . ?
C12 H12D 0.9700 . ?
C12 H12A 0.9700 . ?
C12 H12B 0.9700 . ?
C12 C14 1.542(7) . ?
C12 C33 1.465(13) . ?
C13 H13A 0.9700 . ?
C13 H13B 0.9700 . ?
C13 C25 1.513(11) . ?
C14 C22 1.530(7) . ?
C14 C30 1.521(7) . ?
C16 C21 1.550(7) . ?
C16 C26 1.531(8) . ?
C16 C28 1.516(8) . ?
C18 H18A 0.9700 . ?
C18 H18B 0.9700 . ?
C18 C20 1.525(6) . ?
C19 H19C 0.9600 . ?
C19 H19D 0.9600 . ?
C19 H19E 0.9600 . ?
C21 H21A 0.9700 . ?
C21 H21B 0.9700 . ?
C22 H22A 0.9700 . ?
C22 H22B 0.9700 . ?
C23 H23A 0.9700 . ?
C23 H23B 0.9700 . ?
C23 C27 1.515(10) . ?
C24 H24A 0.9700 . ?
C24 H24B 0.9700 . ?
C24 C29 1.485(10) . ?
C25 C36 1.544(9) . ?
C25 C38 1.521(9) . ?
C26 H26A 0.9700 . ?
C26 H26B 0.9700 . ?
C27 H27A 0.9600 . ?
C27 H27B 0.9600 . ?
C27 H27C 0.9600 . ?
C28 H28A 0.9700 . ?
C28 H28B 0.9700 . ?
C29 H29A 0.9600 . ?
C29 H29B 0.9600 . ?
C29 H29C 0.9600 . ?
C30 H30A 0.9700 . ?
C30 H30B 0.9700 . ?
C32 H32A 0.9700 . ?
C32 H32B 0.9700 . ?
C33 H33A 0.9600 . ?
C33 H33B 0.9600 . ?
C33 H33C 0.9600 . ?
C34 H34A 0.9700 . ?
C34 H34B 0.9700 . ?
C36 H36A 0.9700 . ?
C36 H36B 0.9700 . ?
C37 H37A 0.9600 . ?
C37 H37B 0.9600 . ?
C37 H37C 0.9600 . ?
C38 H38A 0.9700 . ?
C38 H38B 0.9700 . ?
C39 H39A 0.9700 . ?
C39 H39B 0.9700 . ?
O3 C17 1.332(14) . ?
O3 C35 1.454(15) . ?
O23 C15 1.393(12) . ?
O23 C31 1.399(12) . ?
C15 H15A 0.9700 . ?
C15 H15B 0.9700 . ?
C15 C17 1.462(16) . ?
C17 H17A 0.9700 . ?
C17 H17B 0.9700 . ?
C31 H31A 0.9700 . ?
C31 H31B 0.9700 . ?
C31 C35 1.466(17) . ?
C35 H35A 0.9700 . ?
C35 H35B 0.9700 . ?

loop_
_geom_torsion_atom_site_label_1
_geom_torsion_atom_site_label_2
_geom_torsion_atom_site_label_3
_geom_torsion_atom_site_label_4
_geom_torsion
_geom_torsion_site_symmetry_1
_geom_torsion_site_symmetry_2
_geom_torsion_site_symmetry_3
_geom_torsion_site_symmetry_4
_geom_torsion_publ_flag
Sn1 O13 C30 C14 132.8(4) . . . . ?
Sn2 O5 C32 C5 -138.6(4) . . . . ?
Sn2 O11 C13 C25 56.3(7) . . . . ?
Sn2 O15 C38 C25 -73.5(6) . . . . ?
Sn3 O7 C34 C5 -132.8(4) . . . . ?
Sn3 O17 C36 C25 154.0(4) . . . . ?
Ti1 O1 C10 C16 40.6(6) . . . . ?
Ti1 O6 C1 C20 62.5(5) . . . . ?
Ti1 O12 C28 C16 -22.7(8) . . . . ?
Ti1 O18 C18 C20 -58.8(5) . . . . ?
Ti2 O5 C32 C5 11.0(7) . . . . ?
Ti2 O7 C34 C5 20.3(7) . . . . ?
Ti2 O15 C38 C25 64.7(6) . . . . ?
Ti2 O17 C36 C25 -62.9(6) . . . . ?
Ti2 O21 C39 C5 15.3(7) . . . . ?
Ti3 O2 C22 C14 -16.9(6) . . . . ?
Ti3 O13 C30 C14 -22.0(6) . . . . ?
Ti3 O14 C6 C14 -17.3(5) . . . . ?
Ti4 O6 C1 C20 -68.8(4) . . . . ?
Ti4 O8 C8 C20 20.7(7) . . . . ?
Ti4 O14 C6 C14 128.8(4) . . . . ?
Ti4 O24 C4 O22 -5.0(7) . . . . ?
Ti4 O24 C4 C24 174.8(4) . . . . ?
Ti5 Ti1 O12 C28 -139.4(5) 3_666 . . . ?
Ti5 O1 C10 C16 -144.8(3) . . . . ?
Ti5 O18 C18 C20 149.6(3) 3_666 . . . ?
Ti5 O22 C4 O24 -1.0(7) . . . . ?
Ti5 O22 C4 C24 179.2(4) . . . . ?
O1 Ti1 O12 C28 0.3(5) . . . . ?
O1 Ti5 O16 Ti3 -123.4(4) . . . . ?
O1 Ti5 O16 Ti4 85.43(15) . . . . ?
O1 C10 C16 C21 178.5(4) . . . . ?
O1 C10 C16 C26 57.6(6) . . . . ?
O1 C10 C16 C28 -62.4(6) . . . . ?
O4 Ti1 O12 C28 -96.5(5) . . . . ?
O4 Ti1 O12 C28 2.2(9) 3_666 . . . ?
O4 Ti4 O8 C8 -95.0(5) 3_666 . . . ?
O4 Ti4 O14 Ti3 -11.4(4) 3_666 . . . ?
O4 Ti4 O14 C6 -162.1(4) 3_666 . . . ?
O4 Ti5 O16 Ti3 162.8(4) 3_666 . . . ?
O4 Ti5 O16 Ti4 11.63(13) 3_666 . . . ?
O5 Ti2 O21 C39 33.5(4) . . . . ?
O6 Ti1 O12 C28 94.9(5) . . . . ?
O6 Ti4 O8 C8 -18.5(5) . . . . ?
O6 Ti4 O14 Ti3 -88.35(15) . . . . ?
O6 Ti4 O14 C6 120.9(4) . . . . ?
O6 C1 C20 C8 63.8(5) . . . . ?
O6 C1 C20 C11 -179.0(4) . . . . ?
O6 C1 C20 C18 -62.0(5) . . . . ?
O7 Ti2 O21 C39 -49.0(4) . . . . ?
O8 Ti4 O14 Ti3 -176.16(15) . . . . ?
O8 Ti4 O14 C6 33.1(4) . . . . ?
O8 C8 C20 C1 -35.9(6) . . . . ?
O8 C8 C20 C11 -153.8(4) . . . . ?
O8 C8 C20 C18 88.5(5) . . . . ?
O10 Ti5 O16 Ti3 -19.3(4) . . . . ?
O10 Ti5 O16 Ti4 -170.48(16) . . . . ?
O11 C13 C25 C7 -170.3(6) . . . . ?
O11 C13 C25 C36 73.0(8) . . . . ?
O11 C13 C25 C38 -54.3(8) . . . . ?
O13 Ti3 O2 C22 49.1(4) . . . . ?
O14 Ti3 O2 C22 -33.6(4) . . . . ?
O14 Ti4 O8 C8 78.9(5) . . . . ?
O14 C6 C14 C12 -168.0(4) . . . . ?
O14 C6 C14 C22 -48.2(5) . . . . ?
O14 C6 C14 C30 73.4(5) . . . . ?
O15 Ti2 O21 C39 104.9(4) . . . . ?
O16 Ti3 O2 C22 -106.3(4) . . . . ?
O16 Ti4 O14 Ti3 -5.11(13) . . . . ?
O16 Ti4 O14 C6 -155.9(4) . . . . ?
O17 Ti2 O21 C39 -51.3(8) . . . . ?
O18 Ti1 O12 C28 -177.2(5) . . . . ?
O18 Ti5 O16 Ti3 146.8(3) 3_666 . . . ?
O18 Ti5 O16 Ti4 -4.4(4) 3_666 . . . ?
O18 C18 C20 C1 60.5(5) . . . . ?
O18 C18 C20 C8 -64.8(6) . . . . ?
O18 C18 C20 C11 177.8(4) . . . . ?
O20 Ti3 O2 C22 48.6(7) . . . . ?
O22 Ti5 O16 Ti3 77.1(4) . . . . ?
O22 Ti5 O16 Ti4 -74.06(15) . . . . ?
O22 C4 C24 C29 -17.7(9) . . . . ?
O24 Ti4 O8 C8 177.3(5) . . . . ?
O24 Ti4 O14 Ti3 82.07(16) . . . . ?
O24 Ti4 O14 C6 -68.7(4) . . . . ?
O24 C4 C24 C29 162.6(7) . . . . ?
O25 Ti2 O21 C39 -161.2(4) . . . . ?
O25 Ti3 O2 C22 155.4(4) . . . . ?
C2 C7 C25 C13 -53.3(11) . . . . ?
C2 C7 C25 C36 67.3(10) . . . . ?
C2 C7 C25 C38 -174.5(8) . . . . ?
C6 C14 C22 O2 71.2(5) . . . . ?
C6 C14 C30 O13 -53.1(5) . . . . ?
C7 C25 C36 O17 176.3(5) . . . . ?
C7 C25 C38 O15 -178.7(6) . . . . ?
C9 C12 C14 C6 -179.1(7) . . . . ?
C9 C12 C14 C22 61.1(9) . . . . ?
C9 C12 C14 C30 -60.0(9) . . . . ?
C10 C16 C21 C3 170.2(6) . . . . ?
C10 C16 C26 O9 55.4(6) . . . . ?
C10 C16 C28 O12 51.9(6) . . . . ?
C12 C14 C22 O2 -170.1(4) . . . . ?
C12 C14 C30 O13 -171.1(4) . . . . ?
C13 C25 C36 O17 -64.8(7) . . . . ?
C13 C25 C38 O15 62.6(7) . . . . ?
C19 C11 C20 C1 74.4(9) . . . . ?
C19 C11 C20 C8 -165.2(8) . . . . ?
C19 C11 C20 C18 -44.2(10) . . . . ?
C21 C16 C26 O9 -61.9(6) . . . . ?
C21 C16 C28 O12 168.5(5) . . . . ?
C22 C14 C30 O13 68.1(5) . . . . ?
C23 C5 C32 O5 174.1(5) . . . . ?
C23 C5 C34 O7 172.8(5) . . . . ?
C23 C5 C39 O21 167.0(5) . . . . ?
C26 C16 C21 C3 -70.0(7) . . . . ?
C26 C16 C28 O12 -69.2(6) . . . . ?
C28 C16 C21 C3 50.3(7) . . . . ?
C28 C16 C26 O9 177.0(4) . . . . ?
C30 C14 C22 O2 -50.0(5) . . . . ?
C32 C5 C23 C27 -71.6(8) . . . . ?
C32 C5 C34 O7 53.6(7) . . . . ?
C32 C5 C39 O21 -71.3(6) . . . . ?
C33 C12 C14 C6 64.5(8) . . . . ?
C33 C12 C14 C22 -55.3(8) . . . . ?
C33 C12 C14 C30 -176.4(7) . . . . ?
C34 C5 C23 C27 170.1(7) . . . . ?
C34 C5 C32 O5 -69.1(6) . . . . ?
C34 C5 C39 O21 49.7(7) . . . . ?
C36 C25 C38 O15 -64.7(8) . . . . ?
C37 C11 C20 C1 172.6(7) . . . . ?
C37 C11 C20 C8 -67.0(8) . . . . ?
C37 C11 C20 C18 54.1(9) . . . . ?
C38 C25 C36 O17 63.0(8) . . . . ?
C39 C5 C23 C27 50.1(9) . . . . ?
C39 C5 C32 O5 53.0(7) . . . . ?
C39 C5 C34 O7 -68.1(7) . . . . ?
O23 C15 C17 O3 51.2(18) . . . . ?
O23 C31 C35 O3 -52.0(18) . . . . ?
C15 O23 C31 C35 49.8(15) . . . . ?
C17 O3 C35 C31 51.8(19) . . . . ?
C31 O23 C15 C17 -47.8(14) . . . . ?
C35 O3 C17 C15 -51.4(19) . . . . ?

loop_
_smtbx_masks_void_nr
_smtbx_masks_void_average_x
_smtbx_masks_void_average_y
_smtbx_masks_void_average_z
_smtbx_masks_void_volume
_smtbx_masks_void_count_electrons
_smtbx_masks_void_content
1 -0.070 -0.869 -0.228 3003.2 535.2 ?
